data_1515393
loop_
_publ_author_name
'Cotelle, Yoann'
'Allain, Magali'
'Legoupy, St\'ephanie'
'Hudhomme, Pi\'etrick'

_publ_section_title
;
 Fused glycoluril-tetrathiafulvalene molecular clips as receptors for
 neutral electron acceptor guests.
;
_journal_issue 10
_journal_name_full 'Organic letters'
_journal_page_first 2590
_journal_page_last 2593
_journal_paper_doi 10.1021/ol500458e
_journal_volume 16
_journal_year 2014
_chemical_formula_moiety 'C36 H30 N4 O2 S12, C H2 Cl2'
_chemical_formula_sum 'C37 H32 Cl2 N4 O2 S12'
_chemical_formula_weight 1020.29
_space_group_IT_number 2
_symmetry_cell_setting triclinic
_symmetry_space_group_name_Hall '-P 1'
_symmetry_space_group_name_H-M 'P -1'
_atom_sites_solution_hydrogens geom
_atom_sites_solution_primary direct
_atom_sites_solution_secondary difmap
_audit_creation_date 2013-04-18T15:31:04-00:00
_audit_creation_method 'WinGX routine CIF_UPDATE'
_cell_angle_alpha 75.631(5)
_cell_angle_beta 88.850(6)
_cell_angle_gamma 85.215(5)
_cell_formula_units_Z 2
_cell_length_a 12.722(2)
_cell_length_b 13.0363(7)
_cell_length_c 13.7737(8)
_cell_measurement_reflns_used 9633
_cell_measurement_temperature 250(2)
_cell_measurement_theta_max 27.52
_cell_measurement_theta_min 3.45
_cell_volume 2205.2(4)
_computing_cell_refinement 'Dirax/lsq (Duisenberg & Schreurs, 1989-2000)'
_computing_data_collection 'Collect (Nonius BV, 1997-2000)'
_computing_data_reduction 'EvalCCD (Duisenberg & Schreurs 1990-2000)'
_computing_molecular_graphics 'DIAMOND 3.2i (Crystal Impact GbR 2005)'
_computing_publication_material 'WinGX publication routines (Farrugia, 1999)'
_computing_structure_refinement 'SHELXL-97 (Sheldrick, 1997)'
_computing_structure_solution 'SHELXS-97 (Sheldrick, 1997)'
_diffrn_ambient_temperature 250(2)
_diffrn_detector_area_resol_mean 9
_diffrn_measured_fraction_theta_full 0.994
_diffrn_measured_fraction_theta_max 0.994
_diffrn_measurement_device_type KappaCCD
_diffrn_measurement_method CCD
_diffrn_radiation_monochromator 'horizontally mounted graphite crystal'
_diffrn_radiation_probe x-ray
_diffrn_radiation_type MoK\a
_diffrn_radiation_wavelength 0.71073
_diffrn_reflns_av_R_equivalents 0.0867
_diffrn_reflns_limit_h_max 16
_diffrn_reflns_limit_h_min -16
_diffrn_reflns_limit_k_max 16
_diffrn_reflns_limit_k_min -16
_diffrn_reflns_limit_l_max 17
_diffrn_reflns_limit_l_min -17
_diffrn_reflns_number 63582
_diffrn_reflns_theta_full 27.52
_diffrn_reflns_theta_max 27.52
_diffrn_reflns_theta_min 3.45
_exptl_absorpt_coefficient_mu 0.755
_exptl_absorpt_correction_T_max 0.920
_exptl_absorpt_correction_T_min 0.817
_exptl_absorpt_correction_type multi-scan
_exptl_absorpt_process_details
;
 '(SADABS (Sheldrick, Bruker, 2008))'
;
_exptl_crystal_colour orange
_exptl_crystal_density_diffrn 1.537
_exptl_crystal_density_method 'not measured'
_exptl_crystal_description prism
_exptl_crystal_F_000 1048
_exptl_crystal_size_max 0.18
_exptl_crystal_size_mid 0.15
_exptl_crystal_size_min 0.11
_refine_diff_density_max 0.948
_refine_diff_density_min -1.095
_refine_ls_extinction_method none
_refine_ls_goodness_of_fit_ref 1.033
_refine_ls_hydrogen_treatment constr
_refine_ls_matrix_type full
_refine_ls_number_parameters 518
_refine_ls_number_reflns 10088
_refine_ls_number_restraints 0
_refine_ls_restrained_S_all 1.033
_refine_ls_R_factor_all 0.1544
_refine_ls_R_factor_gt 0.0624
_refine_ls_shift/su_max 0
_refine_ls_structure_factor_coef Fsqd
_refine_ls_weighting_details 'calc w=1/[\s^2^(Fo^2^)+(0.0482P)^2^+5.2009P] where P=(Fo^2^+2Fc^2^)/3'
_refine_ls_weighting_scheme calc
_refine_ls_wR_factor_gt 0.1239
_refine_ls_wR_factor_ref 0.1555
_reflns_number_gt 5439
_reflns_number_total 10088
_reflns_threshold_expression >2sigma(I)
_cod_data_source_file ol500458e_si_002.cif
_cod_data_source_block sad
_cod_depositor_comments 'Adding full bibliography for 1515393--1515394.cif.'
_cod_database_code 1515393

loop_
_symmetry_equiv_pos_as_xyz
'x, y, z'
'-x, -y, -z'

loop_
_atom_site_label
_atom_site_type_symbol
_atom_site_fract_x
_atom_site_fract_y
_atom_site_fract_z
_atom_site_U_iso_or_equiv
_atom_site_adp_type
_atom_site_occupancy
_atom_site_calc_flag
_atom_site_refinement_flags
C1 C 0.0750(3) 0.3174(3) 0.2592(3) 0.0303(10) Uani 1 d .
C2 C 0.1373(4) 0.2266(3) 0.2716(3) 0.0333(10) Uani 1 d .
C3 C 0.2824(4) 0.0843(3) 0.3527(3) 0.0354(11) Uani 1 d .
C4 C 0.3101(4) 0.1146(4) 0.2557(4) 0.0381(11) Uani 1 d .
C5 C 0.3535(4) 0.0511(4) 0.5479(4) 0.0510(13) Uani 1 d .
H5A H 0.3874 0.1162 0.5289 0.077 Uiso 1 calc R
H5B H 0.39 0.0037 0.6039 0.077 Uiso 1 calc R
H5C H 0.2817 0.0658 0.5663 0.077 Uiso 1 calc R
C6 C 0.4731(5) 0.1883(6) 0.1293(5) 0.088(2) Uani 1 d .
H6A H 0.4259 0.2178 0.0741 0.132 Uiso 1 calc R
H6B H 0.542 0.173 0.1041 0.132 Uiso 1 calc R
H6C H 0.4769 0.2384 0.1695 0.132 Uiso 1 calc R
C7 C -0.0306(3) 0.4874(3) 0.2852(3) 0.0249(9) Uani 1 d .
C8 C -0.0055(3) 0.5095(3) 0.1884(3) 0.0288(10) Uani 1 d .
C9 C -0.0897(3) 0.5659(3) 0.3373(3) 0.0271(9) Uani 1 d .
H9A H -0.1618 0.5794 0.3129 0.033 Uiso 1 calc R
H9B H -0.092 0.5335 0.4086 0.033 Uiso 1 calc R
C10 C -0.0317(4) 0.6145(3) 0.1139(3) 0.0305(10) Uani 1 d .
H10A H 0.0005 0.6121 0.05 0.037 Uiso 1 calc R
H10B H -0.1075 0.6253 0.1041 0.037 Uiso 1 calc R
C11 C -0.0477(3) 0.7450(3) 0.2247(3) 0.0226(9) Uani 1 d .
C12 C -0.1583(3) 0.7954(3) 0.1940(3) 0.0241(9) Uani 1 d .
C13 C -0.2352(3) 0.8032(3) 0.2649(3) 0.0301(10) Uani 1 d .
H13 H -0.2214 0.7732 0.3325 0.036 Uiso 1 calc R
C14 C -0.3337(3) 0.8564(4) 0.2348(4) 0.0374(11) Uani 1 d .
H14 H -0.3848 0.8629 0.2827 0.045 Uiso 1 calc R
C15 C -0.3556(3) 0.8995(3) 0.1341(4) 0.0369(11) Uani 1 d .
H15 H -0.4214 0.9344 0.1142 0.044 Uiso 1 calc R
C16 C -0.2792(3) 0.8903(3) 0.0635(4) 0.0348(11) Uani 1 d .
H16 H -0.2935 0.9192 -0.0042 0.042 Uiso 1 calc R
C17 C -0.1814(3) 0.8385(3) 0.0928(3) 0.0286(10) Uani 1 d .
H17 H -0.1305 0.8324 0.0447 0.034 Uiso 1 calc R
C18 C 0.0337(3) 0.8272(3) 0.2396(3) 0.0216(8) Uani 1 d .
C19 C -0.0161(3) 0.9334(3) 0.2527(3) 0.0239(9) Uani 1 d .
C20 C -0.0458(3) 0.9442(3) 0.3474(3) 0.0297(10) Uani 1 d .
H20 H -0.0326 0.8876 0.4031 0.036 Uiso 1 calc R
C21 C -0.0952(4) 1.0394(4) 0.3592(4) 0.0381(11) Uani 1 d .
H21 H -0.1145 1.0465 0.4228 0.046 Uiso 1 calc R
C22 C -0.1157(4) 1.1228(4) 0.2777(4) 0.0463(13) Uani 1 d .
H22 H -0.1488 1.1864 0.2861 0.056 Uiso 1 calc R
C23 C -0.0874(4) 1.1131(4) 0.1831(4) 0.0465(13) Uani 1 d .
H23 H -0.1015 1.17 0.1278 0.056 Uiso 1 calc R
C24 C -0.0380(3) 1.0186(3) 0.1704(3) 0.0337(10) Uani 1 d .
H24 H -0.0193 1.0121 0.1065 0.04 Uiso 1 calc R
C25 C 0.0498(3) 0.6708(3) 0.3714(3) 0.0208(9) Uani 1 d .
C26 C 0.0905(3) 0.7535(3) 0.1064(3) 0.0287(10) Uani 1 d .
C27 C 0.1851(3) 0.7985(3) 0.3655(3) 0.0282(10) Uani 1 d .
H27A H 0.1977 0.7586 0.4343 0.034 Uiso 1 calc R
H27B H 0.1742 0.8731 0.3651 0.034 Uiso 1 calc R
C28 C 0.2815(3) 0.7816(3) 0.3029(3) 0.0281(10) Uani 1 d .
C29 C 0.2859(3) 0.8181(3) 0.2031(3) 0.0320(10) Uani 1 d .
C30 C 0.1976(3) 0.8877(3) 0.1398(3) 0.0335(10) Uani 1 d .
H30A H 0.1871 0.9542 0.1597 0.04 Uiso 1 calc R
H30B H 0.2192 0.904 0.0701 0.04 Uiso 1 calc R
C31 C 0.4586(3) 0.6983(3) 0.2500(3) 0.0335(10) Uani 1 d .
C32 C 0.5431(3) 0.6279(4) 0.2504(4) 0.0371(11) Uani 1 d .
C33 C 0.6530(4) 0.4485(4) 0.2925(4) 0.0431(12) Uani 1 d .
C34 C 0.6656(4) 0.4850(4) 0.1934(4) 0.0414(12) Uani 1 d .
C35 C 0.5735(9) 0.2610(6) 0.3759(7) 0.162(5) Uani 1 d .
H35A H 0.5161 0.3152 0.3678 0.243 Uiso 1 calc R
H35B H 0.5695 0.2132 0.441 0.243 Uiso 1 calc R
H35C H 0.5691 0.2224 0.3253 0.243 Uiso 1 calc R
C36 C 0.6652(5) 0.4475(6) 0.0036(5) 0.085(2) Uani 1 d .
H36A H 0.5936 0.431 0.0185 0.127 Uiso 1 calc R
H36B H 0.6955 0.4062 -0.0403 0.127 Uiso 1 calc R
H36C H 0.6666 0.5218 -0.0284 0.127 Uiso 1 calc R
C37 C 0.2867(6) 0.4558(5) 0.3936(5) 0.085(2) Uani 1 d .
H37A H 0.3449 0.488 0.4157 0.102 Uiso 1 calc R
H37B H 0.2222 0.4889 0.415 0.102 Uiso 1 calc R
N1 N -0.0429(2) 0.6672(2) 0.3217(2) 0.0206(7) Uani 1 d .
N2 N 0.0044(3) 0.7033(3) 0.1459(2) 0.0253(8) Uani 1 d .
N3 N 0.0975(3) 0.8387(3) 0.1488(2) 0.0251(8) Uani 1 d .
N4 N 0.0905(2) 0.7654(2) 0.3286(2) 0.0213(7) Uani 1 d .
O1 O 0.0869(2) 0.6037(2) 0.4428(2) 0.0302(7) Uani 1 d .
O2 O 0.1493(2) 0.7310(2) 0.0422(2) 0.0395(8) Uani 1 d .
S1 S 0.00408(9) 0.35659(8) 0.35659(8) 0.0341(3) Uani 1 d .
S2 S 0.06080(10) 0.40848(9) 0.14214(8) 0.0379(3) Uani 1 d .
S3 S 0.15475(9) 0.12946(9) 0.38468(9) 0.0380(3) Uani 1 d .
S4 S 0.21317(10) 0.19458(10) 0.17308(9) 0.0428(3) Uani 1 d .
S5 S 0.35605(11) -0.01019(10) 0.44351(10) 0.0493(4) Uani 1 d .
S6 S 0.42524(12) 0.06732(12) 0.20475(11) 0.0606(4) Uani 1 d .
S7 S 0.39471(9) 0.70758(10) 0.36260(9) 0.0373(3) Uani 1 d .
S8 S 0.40146(9) 0.78513(9) 0.14227(9) 0.0405(3) Uani 1 d .
S9 S 0.59166(10) 0.53660(11) 0.35886(10) 0.0458(3) Uani 1 d .
S10 S 0.61368(10) 0.61712(10) 0.14144(10) 0.0471(3) Uani 1 d .
S11 S 0.69700(15) 0.32179(14) 0.36378(12) 0.0798(6) Uani 1 d .
S12 S 0.73978(11) 0.41698(12) 0.11753(11) 0.0579(4) Uani 1 d .
Cl1 Cl 0.2952(3) 0.32907(17) 0.45366(19) 0.1375(10) Uani 1 d .
Cl2 Cl 0.2876(3) 0.4877(3) 0.26663(16) 0.1619(14) Uani 1 d .

loop_
_atom_site_aniso_label
_atom_site_aniso_U_11
_atom_site_aniso_U_22
_atom_site_aniso_U_33
_atom_site_aniso_U_23
_atom_site_aniso_U_13
_atom_site_aniso_U_12
C1 0.036(3) 0.025(2) 0.032(2) -0.0115(19) 0.001(2) -0.0015(19)
C2 0.037(3) 0.029(2) 0.035(3) -0.011(2) -0.004(2) 0.002(2)
C3 0.035(3) 0.031(2) 0.040(3) -0.012(2) -0.001(2) 0.003(2)
C4 0.037(3) 0.035(3) 0.042(3) -0.014(2) -0.002(2) 0.011(2)
C5 0.052(3) 0.059(3) 0.043(3) -0.015(3) -0.008(3) 0.003(3)
C6 0.076(5) 0.116(6) 0.073(5) -0.024(4) 0.029(4) -0.015(4)
C7 0.028(2) 0.020(2) 0.028(2) -0.0072(17) -0.0016(18) -0.0011(17)
C8 0.034(2) 0.026(2) 0.029(2) -0.0140(19) -0.0034(19) 0.0040(19)
C9 0.028(2) 0.024(2) 0.029(2) -0.0068(18) 0.0031(18) -0.0012(18)
C10 0.039(3) 0.029(2) 0.025(2) -0.0104(19) -0.0070(19) 0.0033(19)
C11 0.027(2) 0.022(2) 0.018(2) -0.0045(16) 0.0026(17) 0.0024(17)
C12 0.022(2) 0.022(2) 0.030(2) -0.0082(18) -0.0003(18) -0.0015(17)
C13 0.030(2) 0.032(2) 0.030(2) -0.0114(19) 0.0011(19) -0.0008(19)
C14 0.026(2) 0.041(3) 0.049(3) -0.021(2) 0.008(2) 0.001(2)
C15 0.025(2) 0.032(2) 0.055(3) -0.014(2) -0.010(2) 0.0048(19)
C16 0.035(3) 0.029(2) 0.038(3) -0.004(2) -0.005(2) -0.003(2)
C17 0.026(2) 0.029(2) 0.028(2) -0.0016(18) 0.0010(18) -0.0040(18)
C18 0.023(2) 0.021(2) 0.021(2) -0.0040(16) 0.0025(17) -0.0039(17)
C19 0.022(2) 0.022(2) 0.027(2) -0.0045(17) -0.0003(17) -0.0001(17)
C20 0.031(2) 0.027(2) 0.030(2) -0.0065(19) 0.0025(19) -0.0012(19)
C21 0.040(3) 0.036(3) 0.042(3) -0.017(2) 0.009(2) -0.001(2)
C22 0.038(3) 0.033(3) 0.069(4) -0.020(3) 0.009(3) 0.008(2)
C23 0.053(3) 0.025(2) 0.054(3) 0.001(2) 0.003(3) 0.008(2)
C24 0.039(3) 0.027(2) 0.031(2) -0.0016(19) 0.001(2) 0.003(2)
C25 0.025(2) 0.021(2) 0.018(2) -0.0074(17) 0.0061(17) 0.0020(17)
C26 0.033(3) 0.031(2) 0.018(2) -0.0009(18) 0.0011(19) 0.0063(19)
C27 0.026(2) 0.029(2) 0.029(2) -0.0093(19) 0.0012(18) 0.0019(18)
C28 0.019(2) 0.031(2) 0.038(3) -0.015(2) -0.0011(18) 0.0012(18)
C29 0.026(2) 0.030(2) 0.041(3) -0.010(2) 0.006(2) -0.0042(19)
C30 0.032(3) 0.029(2) 0.035(3) -0.0002(19) 0.013(2) -0.0019(19)
C31 0.022(2) 0.033(2) 0.048(3) -0.015(2) 0.009(2) -0.0028(19)
C32 0.032(3) 0.037(3) 0.049(3) -0.022(2) 0.011(2) -0.009(2)
C33 0.039(3) 0.046(3) 0.045(3) -0.020(2) -0.006(2) 0.016(2)
C34 0.034(3) 0.037(3) 0.055(3) -0.018(2) -0.002(2) 0.007(2)
C35 0.251(13) 0.060(5) 0.153(9) 0.030(5) -0.114(9) -0.038(7)
C36 0.087(5) 0.111(6) 0.062(4) -0.047(4) -0.009(4) 0.043(4)
C37 0.078(5) 0.067(4) 0.106(6) -0.020(4) 0.010(4) 0.009(4)
N1 0.0278(19) 0.0149(16) 0.0181(17) -0.0021(13) 0.0023(14) -0.0020(14)
N2 0.031(2) 0.0255(18) 0.0200(18) -0.0095(14) 0.0013(15) 0.0025(15)
N3 0.0263(19) 0.0249(18) 0.0221(18) -0.0026(14) 0.0100(14) -0.0029(15)
N4 0.0200(18) 0.0224(17) 0.0206(17) -0.0034(14) -0.0015(14) -0.0013(14)
O1 0.0366(17) 0.0270(15) 0.0228(16) 0.0003(13) -0.0032(13) 0.0023(13)
O2 0.0450(19) 0.0464(19) 0.0268(17) -0.0119(14) 0.0129(15) 0.0048(15)
S1 0.0459(7) 0.0229(6) 0.0315(6) -0.0059(5) 0.0069(5) 0.0052(5)
S2 0.0543(8) 0.0339(6) 0.0268(6) -0.0146(5) -0.0032(5) 0.0118(6)
S3 0.0374(7) 0.0315(6) 0.0409(7) -0.0037(5) 0.0043(5) 0.0034(5)
S4 0.0531(8) 0.0422(7) 0.0330(7) -0.0160(5) -0.0035(6) 0.0175(6)
S5 0.0557(9) 0.0457(8) 0.0427(8) -0.0106(6) -0.0098(6) 0.0201(6)
S6 0.0547(9) 0.0726(10) 0.0504(9) -0.0185(7) 0.0092(7) 0.0262(7)
S7 0.0271(6) 0.0437(7) 0.0434(7) -0.0180(6) -0.0004(5) 0.0057(5)
S8 0.0319(7) 0.0399(7) 0.0477(7) -0.0089(6) 0.0160(5) -0.0003(5)
S9 0.0401(7) 0.0534(8) 0.0488(8) -0.0267(6) -0.0017(6) 0.0117(6)
S10 0.0460(8) 0.0355(7) 0.0578(8) -0.0119(6) 0.0199(6) 0.0035(6)
S11 0.1025(14) 0.0762(11) 0.0490(9) -0.0144(8) -0.0127(9) 0.0592(10)
S12 0.0556(9) 0.0637(9) 0.0563(9) -0.0287(7) 0.0016(7) 0.0261(7)
Cl1 0.228(3) 0.0678(13) 0.1140(18) -0.0104(12) -0.0328(19) -0.0266(16)
Cl2 0.219(3) 0.209(3) 0.0641(13) -0.0001(15) -0.0229(15) -0.152(3)

loop_
_atom_type_symbol
_atom_type_description
_atom_type_scat_dispersion_real
_atom_type_scat_dispersion_imag
_atom_type_scat_source
C C 0.0033 0.0016 'International Tables Vol C Tables 4.2.6.8 and 6.1.1.4'
H H 0 0 'International Tables Vol C Tables 4.2.6.8 and 6.1.1.4'
N N 0.0061 0.0033 'International Tables Vol C Tables 4.2.6.8 and 6.1.1.4'
O O 0.0106 0.006 'International Tables Vol C Tables 4.2.6.8 and 6.1.1.4'
S S 0.1246 0.1234 'International Tables Vol C Tables 4.2.6.8 and 6.1.1.4'
Cl Cl 0.1484 0.1585 'International Tables Vol C Tables 4.2.6.8 and 6.1.1.4'

loop_
_geom_angle_atom_site_label_1
_geom_angle_atom_site_label_2
_geom_angle_atom_site_label_3
_geom_angle
C2 C1 S2 121.5(3)
C2 C1 S1 124.0(3)
S2 C1 S1 114.5(2)
C1 C2 S3 125.0(3)
C1 C2 S4 122.3(3)
S3 C2 S4 112.7(2)
C4 C3 S5 124.1(3)
C4 C3 S3 116.8(3)
S5 C3 S3 118.4(3)
C3 C4 S6 124.6(4)
C3 C4 S4 116.2(3)
S6 C4 S4 118.6(3)
S5 C5 H5A 109.5
S5 C5 H5B 109.5
H5A C5 H5B 109.5
S5 C5 H5C 109.5
H5A C5 H5C 109.5
H5B C5 H5C 109.5
S6 C6 H6A 109.5
S6 C6 H6B 109.5
H6A C6 H6B 109.5
S6 C6 H6C 109.5
H6A C6 H6C 109.5
H6B C6 H6C 109.5
C8 C7 C9 124.5(4)
C8 C7 S1 117.0(3)
C9 C7 S1 118.5(3)
C7 C8 C10 125.3(4)
C7 C8 S2 117.8(3)
C10 C8 S2 116.8(3)
N1 C9 C7 114.0(3)
N1 C9 H9A 108.7
C7 C9 H9A 108.7
N1 C9 H9B 108.7
C7 C9 H9B 108.7
H9A C9 H9B 107.6
N2 C10 C8 112.7(3)
N2 C10 H10A 109.1
C8 C10 H10A 109.1
N2 C10 H10B 109.1
C8 C10 H10B 109.1
H10A C10 H10B 107.8
N2 C11 N1 112.3(3)
N2 C11 C12 111.9(3)
N1 C11 C12 114.1(3)
N2 C11 C18 100.9(3)
N1 C11 C18 102.3(3)
C12 C11 C18 114.2(3)
C13 C12 C17 119.2(4)
C13 C12 C11 121.3(4)
C17 C12 C11 119.5(3)
C12 C13 C14 119.9(4)
C12 C13 H13 120
C14 C13 H13 120
C15 C14 C13 120.4(4)
C15 C14 H14 119.8
C13 C14 H14 119.8
C16 C15 C14 119.5(4)
C16 C15 H15 120.2
C14 C15 H15 120.2
C15 C16 C17 120.4(4)
C15 C16 H16 119.8
C17 C16 H16 119.8
C16 C17 C12 120.6(4)
C16 C17 H17 119.7
C12 C17 H17 119.7
N4 C18 N3 112.5(3)
N4 C18 C19 112.6(3)
N3 C18 C19 112.5(3)
N4 C18 C11 101.0(3)
N3 C18 C11 101.9(3)
C19 C18 C11 115.4(3)
C20 C19 C24 118.9(4)
C20 C19 C18 119.9(3)
C24 C19 C18 121.1(4)
C21 C20 C19 120.1(4)
C21 C20 H20 119.9
C19 C20 H20 119.9
C22 C21 C20 120.4(4)
C22 C21 H21 119.8
C20 C21 H21 119.8
C21 C22 C23 120.2(4)
C21 C22 H22 119.9
C23 C22 H22 119.9
C22 C23 C24 119.9(4)
C22 C23 H23 120
C24 C23 H23 120
C23 C24 C19 120.4(4)
C23 C24 H24 119.8
C19 C24 H24 119.8
O1 C25 N4 125.7(4)
O1 C25 N1 126.3(4)
N4 C25 N1 108.0(3)
O2 C26 N2 126.7(4)
O2 C26 N3 125.7(4)
N2 C26 N3 107.5(3)
N4 C27 C28 112.2(3)
N4 C27 H27A 109.2
C28 C27 H27A 109.2
N4 C27 H27B 109.2
C28 C27 H27B 109.2
H27A C27 H27B 107.9
C29 C28 C27 124.0(4)
C29 C28 S7 116.9(3)
C27 C28 S7 119.1(3)
C28 C29 C30 124.1(4)
C28 C29 S8 117.7(3)
C30 C29 S8 118.2(3)
N3 C30 C29 113.6(3)
N3 C30 H30A 108.8
C29 C30 H30A 108.8
N3 C30 H30B 108.8
C29 C30 H30B 108.8
H30A C30 H30B 107.7
C32 C31 S8 125.0(4)
C32 C31 S7 120.9(4)
S8 C31 S7 114.1(2)
C31 C32 S9 123.3(4)
C31 C32 S10 123.4(4)
S9 C32 S10 113.3(2)
C34 C33 S11 125.7(4)
C34 C33 S9 117.7(4)
S11 C33 S9 116.5(3)
C33 C34 S12 124.6(4)
C33 C34 S10 115.8(3)
S12 C34 S10 119.2(3)
S11 C35 H35A 109.5
S11 C35 H35B 109.5
H35A C35 H35B 109.5
S11 C35 H35C 109.5
H35A C35 H35C 109.5
H35B C35 H35C 109.5
S12 C36 H36A 109.5
S12 C36 H36B 109.5
H36A C36 H36B 109.5
S12 C36 H36C 109.5
H36A C36 H36C 109.5
H36B C36 H36C 109.5
Cl1 C37 Cl2 118.4(4)
Cl1 C37 H37A 107.7
Cl2 C37 H37A 107.7
Cl1 C37 H37B 107.7
Cl2 C37 H37B 107.7
H37A C37 H37B 107.1
C25 N1 C9 118.8(3)
C25 N1 C11 110.7(3)
C9 N1 C11 121.8(3)
C26 N2 C10 123.0(3)
C26 N2 C11 114.4(3)
C10 N2 C11 122.6(3)
C26 N3 C18 111.2(3)
C26 N3 C30 117.8(3)
C18 N3 C30 121.3(3)
C25 N4 C27 123.0(3)
C25 N4 C18 113.8(3)
C27 N4 C18 123.1(3)
C1 S1 C7 94.64(19)
C8 S2 C1 95.1(2)
C2 S3 C3 93.7(2)
C2 S4 C4 93.2(2)
C3 S5 C5 102.5(2)
C4 S6 C6 102.0(3)
C28 S7 C31 94.6(2)
C29 S8 C31 94.8(2)
C32 S9 C33 93.8(2)
C32 S10 C34 94.3(2)
C33 S11 C35 98.8(3)
C34 S12 C36 103.4(3)

loop_
_geom_bond_atom_site_label_1
_geom_bond_atom_site_label_2
_geom_bond_distance
C1 C2 1.345(6)
C1 S2 1.752(4)
C1 S1 1.757(4)
C2 S3 1.751(5)
C2 S4 1.763(4)
C3 C4 1.345(6)
C3 S5 1.746(5)
C3 S3 1.766(5)
C4 S6 1.743(5)
C4 S4 1.776(5)
C5 S5 1.808(5)
C5 H5A 0.96
C5 H5B 0.96
C5 H5C 0.96
C6 S6 1.805(7)
C6 H6A 0.96
C6 H6B 0.96
C6 H6C 0.96
C7 C8 1.330(6)
C7 C9 1.531(5)
C7 S1 1.768(4)
C8 C10 1.509(6)
C8 S2 1.750(4)
C9 N1 1.460(5)
C9 H9A 0.97
C9 H9B 0.97
C10 N2 1.449(5)
C10 H10A 0.97
C10 H10B 0.97
C11 N2 1.453(5)
C11 N1 1.462(5)
C11 C12 1.524(5)
C11 C18 1.602(5)
C12 C13 1.384(6)
C12 C17 1.394(6)
C13 C14 1.399(6)
C13 H13 0.93
C14 C15 1.386(6)
C14 H14 0.93
C15 C16 1.381(6)
C15 H15 0.93
C16 C17 1.383(6)
C16 H16 0.93
C17 H17 0.93
C18 N4 1.458(5)
C18 N3 1.460(5)
C18 C19 1.524(5)
C19 C20 1.389(6)
C19 C24 1.390(6)
C20 C21 1.388(6)
C20 H20 0.93
C21 C22 1.367(7)
C21 H21 0.93
C22 C23 1.378(7)
C22 H22 0.93
C23 C24 1.384(6)
C23 H23 0.93
C24 H24 0.93
C25 O1 1.216(4)
C25 N4 1.367(5)
C25 N1 1.386(5)
C26 O2 1.222(5)
C26 N2 1.358(5)
C26 N3 1.387(5)
C27 N4 1.454(5)
C27 C28 1.517(5)
C27 H27A 0.97
C27 H27B 0.97
C28 C29 1.340(6)
C28 S7 1.762(4)
C29 C30 1.524(6)
C29 S8 1.753(4)
C30 N3 1.461(5)
C30 H30A 0.97
C30 H30B 0.97
C31 C32 1.353(6)
C31 S8 1.756(5)
C31 S7 1.763(4)
C32 S9 1.750(5)
C32 S10 1.762(5)
C33 C34 1.340(7)
C33 S11 1.752(5)
C33 S9 1.762(4)
C34 S12 1.746(5)
C34 S10 1.770(5)
C35 S11 1.805(10)
C35 H35A 0.96
C35 H35B 0.96
C35 H35C 0.96
C36 S12 1.791(6)
C36 H36A 0.96
C36 H36B 0.96
C36 H36C 0.96
C37 Cl1 1.650(7)
C37 Cl2 1.695(7)
C37 H37A 0.97
C37 H37B 0.97
